data_7040705
loop_
_publ_author_name
'Pranckevicius, Conor'
'Iovan, Diana A.'
'Stephan, Douglas W.'

_publ_section_title
;
 Three and four coordinate Fe carbodiphosphorane complexes.
;
_journal_issue 42
_journal_name_full 'Dalton transactions (Cambridge, England : 2003)'
_journal_page_first 16820
_journal_page_last 16825
_journal_paper_doi 10.1039/c6dt03453e
_journal_volume 45
_journal_year 2016
_chemical_formula_sum 'C55 H52 Fe O P2'
_chemical_formula_weight 846.76
_chemical_name_systematic
; 
 ? 
;
_space_group_IT_number 14
_symmetry_cell_setting monoclinic
_symmetry_space_group_name_Hall '-P 2ybc'
_symmetry_space_group_name_H-M 'P 1 21/c 1'
_atom_sites_solution_hydrogens geom
_atom_sites_solution_primary direct
_atom_sites_solution_secondary difmap
_audit_creation_method SHELXL-97
_audit_update_record
;
2016-09-01 deposited with the CCDC.
2016-09-23 downloaded from the CCDC.
;
_cell_angle_alpha 90.00
_cell_angle_beta 106.051(5)
_cell_angle_gamma 90.00
_cell_formula_units_Z 4
_cell_length_a 11.1700(11)
_cell_length_b 23.928(2)
_cell_length_c 17.1484(16)
_cell_measurement_reflns_used 2879
_cell_measurement_temperature 150(2)
_cell_measurement_theta_max 20.28
_cell_measurement_theta_min 2.47
_cell_volume 4404.7(7)
_computing_structure_refinement 'SHELXL-97 (Sheldrick, 2008)'
_computing_structure_solution 'SHELXS-97 (Sheldrick, 2008)'
_diffrn_ambient_temperature 150(2)
_diffrn_measured_fraction_theta_full 0.983
_diffrn_measured_fraction_theta_max 0.983
_diffrn_measurement_device_type 'Bruker APEX II CCD'
_diffrn_radiation_monochromator graphite
_diffrn_radiation_source 'fine-focus sealed tube'
_diffrn_radiation_type MoK\a
_diffrn_radiation_wavelength 0.71073
_diffrn_reflns_av_R_equivalents 0.1865
_diffrn_reflns_av_sigmaI/netI 0.1398
_diffrn_reflns_limit_h_max 13
_diffrn_reflns_limit_h_min -13
_diffrn_reflns_limit_k_max 28
_diffrn_reflns_limit_k_min -28
_diffrn_reflns_limit_l_max 20
_diffrn_reflns_limit_l_min -20
_diffrn_reflns_number 53935
_diffrn_reflns_theta_full 25.25
_diffrn_reflns_theta_max 25.25
_diffrn_reflns_theta_min 2.08
_exptl_absorpt_coefficient_mu 0.455
_exptl_absorpt_correction_T_max 0.7453
_exptl_absorpt_correction_T_min 0.5866
_exptl_absorpt_correction_type multi-scan
_exptl_absorpt_process_details sadabs
_exptl_crystal_colour red
_exptl_crystal_density_diffrn 1.277
_exptl_crystal_density_method 'not measured'
_exptl_crystal_description block
_exptl_crystal_F_000 1784
_exptl_crystal_size_max 0.08
_exptl_crystal_size_mid 0.06
_exptl_crystal_size_min 0.05
_refine_diff_density_max 0.400
_refine_diff_density_min -0.582
_refine_diff_density_rms 0.079
_refine_ls_extinction_method none
_refine_ls_goodness_of_fit_ref 1.022
_refine_ls_hydrogen_treatment constr
_refine_ls_matrix_type full
_refine_ls_number_parameters 532
_refine_ls_number_reflns 7850
_refine_ls_number_restraints 0
_refine_ls_restrained_S_all 1.022
_refine_ls_R_factor_all 0.1717
_refine_ls_R_factor_gt 0.0795
_refine_ls_shift/su_max 0.000
_refine_ls_shift/su_mean 0.000
_refine_ls_structure_factor_coef Fsqd
_refine_ls_weighting_details 'calc w=1/[\s^2^(Fo^2^)+(0.0787P)^2^+0.0000P] where P=(Fo^2^+2Fc^2^)/3'
_refine_ls_weighting_scheme calc
_refine_ls_wR_factor_gt 0.1580
_refine_ls_wR_factor_ref 0.1829
_reflns_number_gt 4116
_reflns_number_total 7850
_reflns_threshold_expression >2sigma(I)
_cod_data_source_file c6dt03453e2.cif
_cod_data_source_block cp083_0ma
_cod_depositor_comments 'Adding full bibliography for 7040703--7040706.cif.'
_cod_original_cell_volume 4404.6(7)
_cod_original_sg_symbol_H-M P2(1)/c
_cod_database_code 7040705

loop_
_symmetry_equiv_pos_as_xyz
'x, y, z'
'-x, y+1/2, -z+1/2'
'-x, -y, -z'
'x, -y-1/2, z-1/2'

loop_
_atom_site_label
_atom_site_type_symbol
_atom_site_fract_x
_atom_site_fract_y
_atom_site_fract_z
_atom_site_U_iso_or_equiv
_atom_site_adp_type
_atom_site_occupancy
_atom_site_symmetry_multiplicity
_atom_site_calc_flag
_atom_site_refinement_flags
Fe1 Fe 0.46468(8) 0.43269(3) 0.63894(5) 0.0389(2) Uani 1 1 d .
P2 P 0.55144(13) 0.52502(5) 0.78552(8) 0.0310(3) Uani 1 1 d .
P3 P 0.28055(13) 0.50409(5) 0.71341(8) 0.0317(3) Uani 1 1 d .
C1 C 0.4303(5) 0.4926(2) 0.7194(3) 0.0340(13) Uani 1 1 d .
C2 C 0.6574(5) 0.4771(2) 0.8545(3) 0.0308(12) Uani 1 1 d .
C3 C 0.4769(5) 0.5581(2) 0.9202(3) 0.0338(13) Uani 1 1 d .
H3A H 0.4716 0.5192 0.9297 0.041 Uiso 1 1 calc R
C4 C 0.0914(5) 0.43819(19) 0.6113(3) 0.0327(12) Uani 1 1 d .
H4A H 0.0691 0.4279 0.6590 0.039 Uiso 1 1 calc R
C5 C 0.6488(5) 0.56326(19) 0.7344(3) 0.0322(12) Uani 1 1 d .
C6 C 0.2214(5) 0.4887(2) 0.5458(3) 0.0351(13) Uani 1 1 d .
H6A H 0.2893 0.5132 0.5484 0.042 Uiso 1 1 calc R
C7 C 0.3895(6) 0.3214(2) 0.6911(4) 0.0497(16) Uani 1 1 d .
C8 C 0.6749(6) 0.3488(2) 0.5495(4) 0.0572(17) Uani 1 1 d .
H8A H 0.6066 0.3469 0.5021 0.069 Uiso 1 1 calc R
C9 C 0.5195(5) 0.6336(2) 0.8397(3) 0.0349(13) Uani 1 1 d .
H9A H 0.5443 0.6469 0.7943 0.042 Uiso 1 1 calc R
C10 C 0.0433(5) 0.4528(2) 0.8444(3) 0.0415(14) Uani 1 1 d .
H10A H -0.0406 0.4591 0.8446 0.050 Uiso 1 1 calc R
C11 C 0.4520(5) 0.6529(2) 0.9587(3) 0.0424(14) Uani 1 1 d .
H11A H 0.4316 0.6791 0.9947 0.051 Uiso 1 1 calc R
C12 C 0.0587(5) 0.4302(2) 0.4676(3) 0.0425(14) Uani 1 1 d .
H12A H 0.0141 0.4148 0.4168 0.051 Uiso 1 1 calc R
C13 C 0.2873(5) 0.4335(2) 0.8425(3) 0.0340(12) Uani 1 1 d .
H13A H 0.3703 0.4262 0.8413 0.041 Uiso 1 1 calc R
C14 C 0.2155(5) 0.4713(2) 0.7891(3) 0.0333(12) Uani 1 1 d .
C15 C 0.6932(6) 0.3973(2) 0.5988(3) 0.0451(15) Uani 1 1 d .
C16 C 0.8208(5) 0.4597(2) 0.9772(3) 0.0428(14) Uani 1 1 d .
H16A H 0.8758 0.4732 1.0261 0.051 Uiso 1 1 calc R
C17 C 0.7420(5) 0.3846(2) 0.8858(3) 0.0440(15) Uani 1 1 d .
H17A H 0.7433 0.3463 0.8717 0.053 Uiso 1 1 calc R
C18 C 0.0256(5) 0.4158(2) 0.5373(3) 0.0413(14) Uani 1 1 d .
H18A H -0.0417 0.3909 0.5343 0.050 Uiso 1 1 calc R
C19 C 0.5948(5) 0.5843(2) 0.6578(3) 0.0386(14) Uani 1 1 d .
H19A H 0.5106 0.5756 0.6307 0.046 Uiso 1 1 calc R
C20 C 0.7395(5) 0.4959(2) 0.9268(3) 0.0357(13) Uani 1 1 d .
H20A H 0.7392 0.5342 0.9413 0.043 Uiso 1 1 calc R
C21 C 0.3863(6) 0.3542(2) 0.6172(3) 0.0482(16) Uani 1 1 d .
H21A H 0.2985 0.3582 0.5847 0.058 Uiso 1 1 calc R
H21B H 0.4305 0.3329 0.5842 0.058 Uiso 1 1 calc R
C22 C 0.1893(5) 0.47535(19) 0.6173(3) 0.0321(12) Uani 1 1 d .
C23 C 0.6596(5) 0.4205(2) 0.8354(3) 0.0380(13) Uani 1 1 d .
H23A H 0.6036 0.4066 0.7871 0.046 Uiso 1 1 calc R
C24 C 0.2382(6) 0.4061(2) 0.8981(3) 0.0450(15) Uani 1 1 d .
H24A H 0.2886 0.3807 0.9357 0.054 Uiso 1 1 calc R
C25 C 0.5156(5) 0.5770(2) 0.8530(3) 0.0328(12) Uani 1 1 d .
C26 C 0.1803(5) 0.6582(2) 0.7818(4) 0.0499(16) Uani 1 1 d .
H26A H 0.1611 0.6743 0.8275 0.060 Uiso 1 1 calc R
C27 C 0.2058(5) 0.6014(2) 0.7812(3) 0.0390(13) Uani 1 1 d .
H27A H 0.2036 0.5790 0.8265 0.047 Uiso 1 1 calc R
C28 C 0.6636(7) 0.6184(2) 0.6202(4) 0.0541(17) Uani 1 1 d .
H28A H 0.6259 0.6327 0.5675 0.065 Uiso 1 1 calc R
C29 C 0.1559(5) 0.4666(2) 0.4717(3) 0.0404(14) Uani 1 1 d .
H29A H 0.1778 0.4766 0.4238 0.048 Uiso 1 1 calc R
C30 C 0.6027(6) 0.4443(2) 0.5817(4) 0.0492(16) Uani 1 1 d .
H30A H 0.5646 0.4472 0.5224 0.059 Uiso 1 1 calc R
H30B H 0.6470 0.4797 0.6006 0.059 Uiso 1 1 calc R
C31 C 0.4465(5) 0.5966(2) 0.9727(3) 0.0406(14) Uani 1 1 d .
H31A H 0.4218 0.5838 1.0184 0.049 Uiso 1 1 calc R
C32 C 0.2345(5) 0.5773(2) 0.7151(3) 0.0351(13) Uani 1 1 d .
C33 C 0.0934(5) 0.4808(2) 0.7899(3) 0.0371(13) Uani 1 1 d .
H33A H 0.0436 0.5067 0.7527 0.044 Uiso 1 1 calc R
C34 C 0.7721(5) 0.5757(2) 0.7725(3) 0.0453(15) Uani 1 1 d .
H34A H 0.8108 0.5609 0.8249 0.054 Uiso 1 1 calc R
C35 C 0.8233(6) 0.4042(2) 0.9574(4) 0.0477(15) Uani 1 1 d .
H35A H 0.8801 0.3794 0.9923 0.057 Uiso 1 1 calc R
C36 C 0.4875(5) 0.6715(2) 0.8918(3) 0.0432(15) Uani 1 1 d .
H36A H 0.4900 0.7104 0.8816 0.052 Uiso 1 1 calc R
C37 C 0.2390(5) 0.6120(2) 0.6499(3) 0.0392(14) Uani 1 1 d .
H37A H 0.2617 0.5967 0.6049 0.047 Uiso 1 1 calc R
C38 C 0.2110(5) 0.6678(2) 0.6504(4) 0.0510(16) Uani 1 1 d .
H38A H 0.2111 0.6904 0.6050 0.061 Uiso 1 1 calc R
C39 C 0.1826(6) 0.6913(2) 0.7168(4) 0.0525(17) Uani 1 1 d .
H39A H 0.1649 0.7301 0.7174 0.063 Uiso 1 1 calc R
C40 C 0.7943(6) 0.3968(3) 0.6668(4) 0.0574(18) Uani 1 1 d .
H40A H 0.8086 0.4287 0.7011 0.069 Uiso 1 1 calc R
C41 C 0.1181(6) 0.4154(2) 0.8989(3) 0.0477(15) Uani 1 1 d .
H41A H 0.0852 0.3962 0.9369 0.057 Uiso 1 1 calc R
C42 C 0.7841(7) 0.6311(2) 0.6583(4) 0.0547(17) Uani 1 1 d .
H42A H 0.8301 0.6547 0.6327 0.066 Uiso 1 1 calc R
C43 C 0.8392(6) 0.6096(2) 0.7343(4) 0.0587(18) Uani 1 1 d .
H43A H 0.9238 0.6181 0.7607 0.070 Uiso 1 1 calc R
C45 C 0.8566(8) 0.3052(3) 0.6399(5) 0.073(2) Uani 1 1 d .
H45A H 0.9113 0.2742 0.6547 0.088 Uiso 1 1 calc R
C47 C 0.5043(9) 0.2665(3) 0.8066(6) 0.091(3) Uani 1 1 d .
H47A H 0.5797 0.2491 0.8359 0.109 Uiso 1 1 calc R
C48 C 0.8747(7) 0.3528(3) 0.6872(4) 0.069(2) Uani 1 1 d .
H48A H 0.9436 0.3550 0.7343 0.082 Uiso 1 1 calc R
C50 C 0.2863(7) 0.3163(2) 0.7215(4) 0.0595(18) Uani 1 1 d .
H50A H 0.2104 0.3338 0.6930 0.071 Uiso 1 1 calc R
C51 C 0.7575(7) 0.3036(3) 0.5707(5) 0.068(2) Uani 1 1 d .
H51A H 0.7451 0.2714 0.5371 0.081 Uiso 1 1 calc R
C52 C 0.3977(11) 0.2625(3) 0.8344(5) 0.093(3) Uani 1 1 d .
H52A H 0.4010 0.2428 0.8830 0.112 Uiso 1 1 calc R
C53 C 0.4994(7) 0.2956(2) 0.7372(4) 0.0634(19) Uani 1 1 d .
H53A H 0.5726 0.2985 0.7196 0.076 Uiso 1 1 calc R
C54 C 0.2904(10) 0.2867(3) 0.7917(5) 0.087(3) Uani 1 1 d .
H54A H 0.2177 0.2835 0.8099 0.105 Uiso 1 1 calc R
O1 O 0.0394(6) 0.3133(2) 0.0494(4) 0.115(2) Uani 1 1 d .
C46 C 0.2025(7) 0.2684(3) 0.0154(5) 0.074(2) Uani 1 1 d .
H46A H 0.2339 0.2892 -0.0248 0.088 Uiso 1 1 calc R
H46B H 0.2651 0.2401 0.0422 0.088 Uiso 1 1 calc R
C49 C 0.1734(8) 0.3067(3) 0.0756(5) 0.084(2) Uani 1 1 d .
H49A H 0.2002 0.2903 0.1307 0.101 Uiso 1 1 calc R
H49B H 0.2155 0.3431 0.0760 0.101 Uiso 1 1 calc R
C55 C 0.0825(9) 0.2424(4) -0.0227(8) 0.154(5) Uani 1 1 d .
H55A H 0.0732 0.2364 -0.0812 0.184 Uiso 1 1 calc R
H55B H 0.0770 0.2057 0.0027 0.184 Uiso 1 1 calc R
C60 C -0.0092(7) 0.2767(3) -0.0129(7) 0.109(3) Uani 1 1 d .
H60B H -0.0761 0.2543 -0.0005 0.130 Uiso 1 1 calc R
H60A H -0.0456 0.2977 -0.0637 0.130 Uiso 1 1 calc R

loop_
_atom_site_aniso_label
_atom_site_aniso_U_11
_atom_site_aniso_U_22
_atom_site_aniso_U_33
_atom_site_aniso_U_23
_atom_site_aniso_U_13
_atom_site_aniso_U_12
Fe1 0.0483(5) 0.0413(4) 0.0258(5) -0.0059(4) 0.0078(4) -0.0058(4)
P2 0.0351(8) 0.0360(7) 0.0196(8) -0.0012(6) 0.0037(6) -0.0024(6)
P3 0.0349(8) 0.0369(7) 0.0205(8) -0.0014(6) 0.0029(6) -0.0035(6)
C1 0.035(3) 0.043(3) 0.022(3) -0.006(2) 0.004(2) -0.011(2)
C2 0.035(3) 0.038(3) 0.016(3) 0.001(2) 0.001(2) 0.000(2)
C3 0.036(3) 0.038(3) 0.026(3) 0.005(2) 0.005(3) 0.005(2)
C4 0.035(3) 0.037(3) 0.025(3) -0.002(2) 0.007(3) -0.003(3)
C5 0.046(4) 0.029(3) 0.022(3) -0.006(2) 0.011(3) -0.002(3)
C6 0.036(3) 0.041(3) 0.028(3) 0.002(2) 0.007(3) -0.004(2)
C7 0.059(5) 0.038(3) 0.046(4) -0.020(3) 0.006(4) -0.007(3)
C8 0.066(5) 0.057(4) 0.050(4) -0.014(3) 0.018(4) -0.012(4)
C9 0.039(3) 0.042(3) 0.022(3) -0.003(2) 0.004(3) -0.003(3)
C10 0.047(4) 0.054(3) 0.025(4) -0.006(3) 0.013(3) -0.007(3)
C11 0.042(4) 0.050(4) 0.032(4) -0.011(3) 0.004(3) 0.006(3)
C12 0.042(4) 0.053(3) 0.026(4) -0.008(3) -0.001(3) -0.001(3)
C13 0.034(3) 0.039(3) 0.027(3) 0.002(3) 0.005(2) -0.005(3)
C14 0.035(3) 0.039(3) 0.024(3) -0.006(2) 0.006(3) -0.006(3)
C15 0.058(4) 0.049(4) 0.029(4) 0.001(3) 0.014(3) -0.012(3)
C16 0.042(4) 0.060(4) 0.024(4) 0.005(3) 0.004(3) -0.002(3)
C17 0.047(4) 0.049(3) 0.035(4) 0.008(3) 0.008(3) 0.009(3)
C18 0.041(4) 0.044(3) 0.036(4) -0.009(3) 0.005(3) -0.002(3)
C19 0.049(4) 0.039(3) 0.029(4) -0.003(3) 0.013(3) -0.002(3)
C20 0.036(3) 0.047(3) 0.022(3) 0.001(2) 0.004(3) 0.003(3)
C21 0.058(4) 0.051(3) 0.038(4) -0.011(3) 0.016(3) -0.009(3)
C22 0.033(3) 0.032(3) 0.029(3) -0.003(2) 0.004(3) 0.000(2)
C23 0.047(4) 0.041(3) 0.022(3) 0.001(2) 0.004(3) 0.001(3)
C24 0.053(4) 0.044(3) 0.033(4) 0.004(3) 0.002(3) -0.006(3)
C25 0.030(3) 0.043(3) 0.022(3) 0.001(2) 0.003(2) 0.000(2)
C26 0.047(4) 0.046(4) 0.052(4) -0.009(3) 0.004(3) 0.002(3)
C27 0.033(3) 0.046(3) 0.036(4) -0.004(3) 0.007(3) 0.001(3)
C28 0.086(6) 0.043(3) 0.040(4) 0.000(3) 0.029(4) -0.001(4)
C29 0.045(4) 0.049(3) 0.021(4) -0.001(3) -0.001(3) 0.003(3)
C30 0.066(4) 0.049(4) 0.036(4) -0.006(3) 0.020(3) -0.007(3)
C31 0.045(4) 0.056(4) 0.023(3) 0.003(3) 0.012(3) 0.006(3)
C32 0.028(3) 0.040(3) 0.034(4) -0.003(3) 0.003(3) -0.003(2)
C33 0.040(4) 0.043(3) 0.023(3) -0.001(2) 0.002(3) -0.005(3)
C34 0.042(4) 0.060(4) 0.033(4) 0.007(3) 0.010(3) -0.008(3)
C35 0.055(4) 0.055(4) 0.034(4) 0.016(3) 0.014(3) 0.009(3)
C36 0.056(4) 0.032(3) 0.040(4) -0.009(3) 0.010(3) 0.003(3)
C37 0.045(4) 0.036(3) 0.033(4) 0.002(3) 0.005(3) 0.001(3)
C38 0.054(4) 0.049(4) 0.041(4) 0.001(3) -0.001(3) -0.003(3)
C39 0.062(5) 0.033(3) 0.058(5) -0.002(3) 0.007(4) 0.007(3)
C40 0.063(5) 0.066(4) 0.050(5) -0.006(3) 0.028(4) -0.009(4)
C41 0.060(4) 0.051(4) 0.032(4) 0.001(3) 0.013(3) -0.015(3)
C42 0.075(5) 0.044(4) 0.053(5) 0.001(3) 0.033(4) -0.006(3)
C43 0.046(4) 0.063(4) 0.073(6) -0.009(4) 0.025(4) -0.004(3)
C45 0.085(6) 0.055(4) 0.080(6) 0.026(4) 0.023(5) -0.003(4)
C47 0.117(8) 0.050(5) 0.077(7) -0.005(4) -0.021(6) 0.009(5)
C48 0.075(6) 0.078(5) 0.050(5) 0.007(4) 0.013(4) -0.019(4)
C50 0.073(5) 0.037(3) 0.074(5) -0.005(3) 0.029(4) 0.000(3)
C51 0.092(6) 0.044(4) 0.076(6) -0.009(4) 0.038(5) -0.008(4)
C52 0.171(11) 0.043(4) 0.056(6) 0.013(4) 0.018(7) -0.007(6)
C53 0.067(5) 0.042(4) 0.069(5) -0.011(4) -0.001(4) -0.004(3)
C54 0.151(9) 0.048(4) 0.080(7) 0.000(4) 0.062(6) -0.011(5)
O1 0.094(5) 0.114(5) 0.133(6) -0.041(4) 0.025(4) 0.029(4)
C46 0.062(5) 0.060(4) 0.098(6) 0.016(4) 0.021(5) 0.006(4)
C49 0.097(7) 0.074(5) 0.070(6) 0.002(4) 0.003(5) 0.013(5)
C55 0.097(8) 0.139(9) 0.220(13) -0.113(9) 0.036(8) -0.014(7)
C60 0.058(6) 0.074(5) 0.174(10) -0.034(6) -0.001(6) -0.006(5)

loop_
_atom_type_symbol
_atom_type_description
_atom_type_scat_dispersion_real
_atom_type_scat_dispersion_imag
_atom_type_scat_source
C C 0.0033 0.0016 'International Tables Vol C Tables 4.2.6.8 and 6.1.1.4'
H H 0.0000 0.0000 'International Tables Vol C Tables 4.2.6.8 and 6.1.1.4'
P P 0.1023 0.0942 'International Tables Vol C Tables 4.2.6.8 and 6.1.1.4'
Fe Fe 0.3463 0.8444 'International Tables Vol C Tables 4.2.6.8 and 6.1.1.4'
O O 0.0106 0.0060 'International Tables Vol C Tables 4.2.6.8 and 6.1.1.4'

loop_
_geom_angle_atom_site_label_1
_geom_angle_atom_site_label_2
_geom_angle_atom_site_label_3
_geom_angle
C21 Fe1 C30 111.9(2)
C21 Fe1 C1 126.5(2)
C30 Fe1 C1 121.2(2)
C1 P2 C25 117.6(2)
C1 P2 C5 112.4(2)
C25 P2 C5 103.3(2)
C1 P2 C2 113.5(2)
C25 P2 C2 103.6(2)
C5 P2 C2 105.1(2)
C1 P3 C22 107.1(2)
C1 P3 C32 116.0(2)
C22 P3 C32 106.7(2)
C1 P3 C14 118.2(2)
C22 P3 C14 104.4(2)
C32 P3 C14 103.4(2)
P3 C1 P2 124.5(3)
P3 C1 Fe1 115.7(3)
P2 C1 Fe1 119.7(3)
C23 C2 C20 118.1(5)
C23 C2 P2 120.5(4)
C20 C2 P2 121.3(4)
C31 C3 C25 120.0(5)
C18 C4 C22 121.4(5)
C19 C5 C34 119.1(5)
C19 C5 P2 118.7(4)
C34 C5 P2 122.0(4)
C29 C6 C22 121.1(5)
C50 C7 C53 115.8(6)
C50 C7 C21 122.5(6)
C53 C7 C21 121.6(6)
C51 C8 C15 120.1(6)
C25 C9 C36 120.7(5)
C33 C10 C41 118.9(5)
C31 C11 C36 119.7(5)
C29 C12 C18 120.4(5)
C14 C13 C24 120.0(5)
C13 C14 C33 119.7(5)
C13 C14 P3 118.8(4)
C33 C14 P3 121.3(4)
C40 C15 C8 116.4(6)
C40 C15 C30 121.8(5)
C8 C15 C30 121.6(6)
C35 C16 C20 120.7(5)
C23 C17 C35 120.3(5)
C4 C18 C12 119.5(5)
C5 C19 C28 120.1(6)
C16 C20 C2 120.8(5)
C7 C21 Fe1 114.8(4)
C4 C22 C6 117.7(5)
C4 C22 P3 122.8(4)
C6 C22 P3 119.4(4)
C17 C23 C2 120.7(5)
C41 C24 C13 120.4(5)
C9 C25 C3 118.8(4)
C9 C25 P2 123.0(4)
C3 C25 P2 118.2(4)
C39 C26 C27 120.6(6)
C32 C27 C26 120.5(5)
C42 C28 C19 120.6(6)
C12 C29 C6 119.8(5)
C15 C30 Fe1 111.2(4)
C11 C31 C3 120.3(5)
C27 C32 C37 118.1(5)
C27 C32 P3 122.8(4)
C37 C32 P3 118.8(4)
C14 C33 C10 120.5(5)
C5 C34 C43 120.0(6)
C16 C35 C17 119.4(5)
C11 C36 C9 120.5(5)
C38 C37 C32 120.8(5)
C37 C38 C39 120.4(6)
C26 C39 C38 119.6(5)
C48 C40 C15 123.5(6)
C24 C41 C10 120.5(5)
C28 C42 C43 119.7(6)
C42 C43 C34 120.5(6)
C48 C45 C51 118.7(7)
C53 C47 C52 119.8(8)
C40 C48 C45 120.4(7)
C54 C50 C7 122.4(7)
C45 C51 C8 120.9(6)
C54 C52 C47 119.8(8)
C47 C53 C7 122.1(8)
C52 C54 C50 120.1(8)
C60 O1 C49 108.9(6)
C55 C46 C49 102.9(7)
O1 C49 C46 105.0(6)
C60 C55 C46 108.6(7)
C55 C60 O1 109.4(8)

loop_
_geom_bond_atom_site_label_1
_geom_bond_atom_site_label_2
_geom_bond_distance
Fe1 C21 2.062(5)
Fe1 C30 2.062(5)
Fe1 C1 2.097(5)
P2 C1 1.694(5)
P2 C25 1.818(5)
P2 C5 1.821(5)
P2 C2 1.828(5)
P3 C1 1.671(5)
P3 C22 1.816(5)
P3 C32 1.827(5)
P3 C14 1.831(5)
C2 C23 1.394(6)
C2 C20 1.398(7)
C3 C31 1.393(7)
C3 C25 1.412(7)
C4 C18 1.386(7)
C4 C22 1.391(7)
C5 C19 1.380(7)
C5 C34 1.384(7)
C6 C29 1.383(7)
C6 C22 1.407(7)
C7 C50 1.395(8)
C7 C53 1.406(8)
C7 C21 1.483(8)
C8 C51 1.403(9)
C8 C15 1.417(7)
C9 C25 1.377(6)
C9 C36 1.387(7)
C10 C33 1.388(7)
C10 C41 1.393(8)
C11 C31 1.375(7)
C11 C36 1.386(7)
C12 C29 1.379(7)
C12 C18 1.388(7)
C13 C14 1.375(7)
C13 C24 1.389(7)
C14 C33 1.386(7)
C15 C40 1.380(8)
C15 C30 1.487(8)
C16 C35 1.371(7)
C16 C20 1.374(7)
C17 C23 1.376(7)
C17 C35 1.392(8)
C19 C28 1.394(7)
C24 C41 1.365(7)
C26 C39 1.372(8)
C26 C27 1.389(7)
C27 C32 1.388(7)
C28 C42 1.358(8)
C32 C37 1.405(7)
C34 C43 1.387(8)
C37 C38 1.372(7)
C38 C39 1.382(8)
C40 C48 1.364(9)
C42 C43 1.378(8)
C45 C48 1.381(9)
C45 C51 1.382(9)
C47 C53 1.366(10)
C47 C52 1.403(11)
C50 C54 1.387(9)
C52 C54 1.349(11)
O1 C60 1.372(9)
O1 C49 1.448(9)
C46 C55 1.458(10)
C46 C49 1.483(9)
C55 C60 1.359(10)
